data_4505166
loop_
_publ_author_name
'Li, Xiaoju'
'Cao, Rong'
'Bi, Wenhua'
'Wang, Yanqin'
'Wang, Yuling'
'Li, Xing'
'Guo, Zhengang'

_publ_section_title
;
 A New Family of Cadmium(II) Coordination Polymers from Coligands:&#x2009;
 Effect of the Coexistent Groups (R = H, &#x2212;NO2, &#x2212;OH) on
 Crystal Structures and Properties
;
_journal_issue 4
_journal_name_full 'Crystal Growth &amp; Design'
_journal_page_first 1651
_journal_paper_doi 10.1021/cg050126d
_journal_volume 5
_journal_year 2005
_chemical_formula_sum 'C26 H24 Cd2 N6 O14'
_chemical_formula_weight 434.66
_chemical_name_systematic
; 
 ? 
;
_space_group_IT_number 2
_symmetry_cell_setting triclinic
_symmetry_space_group_name_Hall '-P 1'
_symmetry_space_group_name_H-M 'P -1'
_atom_sites_solution_hydrogens geom
_atom_sites_solution_primary direct
_atom_sites_solution_secondary difmap
_audit_creation_method SHELXL-97
_cell_angle_alpha 91.273(2)
_cell_angle_beta 103.991(3)
_cell_angle_gamma 113.770(3)
_cell_formula_units_Z 1
_cell_length_a 8.411(3)
_cell_length_b 10.050(3)
_cell_length_c 10.664(3)
_cell_measurement_temperature 173(2)
_cell_volume 793.2(4)
_computing_cell_refinement 'CrystalClear (Rigaku Corp., 2000)'
_computing_data_collection 'CrystalClear (Rigaku Corp., 2000)'
_computing_data_reduction 'CrystalClear (Rigaku Corp., 2000)'
_computing_molecular_graphics 'Bruker SHELXTL'
_computing_publication_material 'Bruker SHELXTL'
_computing_structure_refinement 'SHELXL-97 (Sheldrick, 1997)'
_computing_structure_solution 'SHELXS-97 (Sheldrick, 1990)'
_diffrn_ambient_temperature 173(2)
_diffrn_measured_fraction_theta_full 0.981
_diffrn_measured_fraction_theta_max 0.981
_diffrn_radiation_monochromator graphite
_diffrn_radiation_source 'fine-focus sealed tube'
_diffrn_radiation_type MoK\a
_diffrn_radiation_wavelength 0.71073
_diffrn_reflns_av_R_equivalents 0.0326
_diffrn_reflns_av_sigmaI/netI 0.0527
_diffrn_reflns_limit_h_max 10
_diffrn_reflns_limit_h_min -10
_diffrn_reflns_limit_k_max 11
_diffrn_reflns_limit_k_min -13
_diffrn_reflns_limit_l_max 13
_diffrn_reflns_limit_l_min -13
_diffrn_reflns_number 6086
_diffrn_reflns_theta_full 27.48
_diffrn_reflns_theta_max 27.48
_diffrn_reflns_theta_min 3.09
_exptl_absorpt_coefficient_mu 1.418
_exptl_crystal_colour Colorless
_exptl_crystal_density_diffrn 1.820
_exptl_crystal_density_method 'not measured'
_exptl_crystal_description Block
_exptl_crystal_F_000 430
_exptl_crystal_size_max 0.30
_exptl_crystal_size_mid 0.20
_exptl_crystal_size_min 0.10
_refine_diff_density_max 0.787
_refine_diff_density_min -0.661
_refine_diff_density_rms 0.121
_refine_ls_extinction_method none
_refine_ls_goodness_of_fit_ref 0.676
_refine_ls_hydrogen_treatment mixed
_refine_ls_matrix_type full
_refine_ls_number_parameters 225
_refine_ls_number_reflns 3554
_refine_ls_number_restraints 0
_refine_ls_restrained_S_all 0.676
_refine_ls_R_factor_all 0.0355
_refine_ls_R_factor_gt 0.0320
_refine_ls_shift/su_max 0.001
_refine_ls_shift/su_mean 0.000
_refine_ls_structure_factor_coef Fsqd
_refine_ls_weighting_details 'calc w=1/[\s^2^(Fo^2^)+(0.1000P)^2^+0.0000P] where P=(Fo^2^+2Fc^2^)/3'
_refine_ls_weighting_scheme calc
_refine_ls_wR_factor_gt 0.0865
_refine_ls_wR_factor_ref 0.0901
_reflns_number_gt 3200
_reflns_number_total 3554
_reflns_threshold_expression >2sigma(I)
_cod_data_source_file cg050126dsi20050405_094407.cif
_cod_data_source_block '[Cd(bimb)0.5(O2N-bdc)(H2O)]n'
_cod_depositor_comments
;
The following automatic conversions were performed:

'_symmetry_cell_setting' value 'Triclinic' changed to 'triclinic'
according to /home/saulius/struct/CIF-dictionaries/cif_core.dic
dictionary named 'cif_core.dic' version 2.4.1 from 2010-06-29.

Automatic conversion script
Id: cif_fix_values 1715 2011-07-08 13:25:40Z adriana 
;
_cod_original_sg_symbol_H-M P-1
_cod_database_code 4505166

loop_
_symmetry_equiv_pos_as_xyz
'x, y, z'
'-x, -y, -z'

loop_
_atom_site_label
_atom_site_type_symbol
_atom_site_fract_x
_atom_site_fract_y
_atom_site_fract_z
_atom_site_U_iso_or_equiv
_atom_site_adp_type
_atom_site_occupancy
_atom_site_symmetry_multiplicity
_atom_site_calc_flag
_atom_site_refinement_flags
Cd Cd 0.73672(2) 0.08168(2) 0.444468(17) 0.01452(9) Uani 1 1 d .
OW O 0.9093(3) 0.0130(3) 0.3300(2) 0.0192(4) Uani 1 1 d .
O5 O 0.3780(4) 0.6307(4) 0.1068(4) 0.0716(12) Uani 1 1 d .
O2 O 0.5667(3) 0.1658(2) 0.5487(2) 0.0170(4) Uani 1 1 d .
O1 O 0.2816(3) 0.1205(2) 0.4551(2) 0.0203(4) Uani 1 1 d .
O4 O 0.9988(3) 0.7874(2) 0.3895(2) 0.0193(4) Uani 1 1 d .
O3 O 1.0289(3) 0.6789(2) 0.5663(2) 0.0233(5) Uani 1 1 d .
O6 O 0.1653(4) 0.4289(4) 0.1256(4) 0.0787(14) Uani 1 1 d .
N2 N 0.3218(3) -0.0081(3) 0.0782(2) 0.0217(5) Uani 1 1 d .
N3 N 0.3220(4) 0.5184(4) 0.1564(3) 0.0456(9) Uani 1 1 d .
N1 N 0.5530(3) 0.0759(3) 0.2535(2) 0.0188(5) Uani 1 1 d .
C12 C 0.1469(4) -0.1067(4) -0.0110(3) 0.0280(7) Uani 1 1 d .
H12A H 0.1240 -0.2096 0.0009 0.034 Uiso 1 1 calc R
H12B H 0.1513 -0.0944 -0.1021 0.034 Uiso 1 1 calc R
C13 C -0.0080(4) -0.0759(4) 0.0127(3) 0.0283(7) Uani 1 1 d .
H13A H -0.1237 -0.1497 -0.0445 0.034 Uiso 1 1 calc R
H13B H -0.0110 -0.0871 0.1043 0.034 Uiso 1 1 calc R
C1 C 0.4484(4) 0.1996(3) 0.4775(3) 0.0160(5) Uani 1 1 d .
C8 C 0.3867(4) 0.3635(3) 0.3172(3) 0.0222(6) Uani 1 1 d .
H8A H 0.2636 0.2951 0.2883 0.027 Uiso 1 1 calc R
C3 C 0.5084(4) 0.3391(3) 0.4176(3) 0.0163(5) Uani 1 1 d .
C4 C 0.6873(4) 0.4433(3) 0.4614(3) 0.0160(5) Uani 1 1 d .
H4A H 0.7688 0.4274 0.5317 0.019 Uiso 1 1 calc R
C7 C 0.4508(4) 0.4905(4) 0.2609(3) 0.0252(7) Uani 1 1 d .
C2 C 0.9383(4) 0.6849(3) 0.4567(3) 0.0177(6) Uani 1 1 d .
C10 C 0.5831(4) 0.1765(4) 0.1674(3) 0.0223(6) Uani 1 1 d .
H10A H 0.6865 0.2672 0.1815 0.027 Uiso 1 1 calc R
C9 C 0.3935(4) -0.0339(4) 0.1973(3) 0.0193(6) Uani 1 1 d .
H9A H 0.3378 -0.1188 0.2357 0.023 Uiso 1 1 calc R
C6 C 0.6291(4) 0.5944(3) 0.2998(3) 0.0227(6) Uani 1 1 d .
H6A H 0.6692 0.6792 0.2575 0.027 Uiso 1 1 calc R
C5 C 0.7474(4) 0.5698(3) 0.4032(3) 0.0173(5) Uani 1 1 d .
C11 C 0.4401(4) 0.1251(4) 0.0578(3) 0.0258(7) Uani 1 1 d .
H11A H 0.4258 0.1725 -0.0175 0.031 Uiso 1 1 calc R
HWB H 1.006(6) 0.070(5) 0.361(4) 0.021(10) Uiso 1 1 d .
HWA H 0.920(9) -0.104(8) 0.327(7) 0.10(2) Uiso 1 1 d .

loop_
_atom_site_aniso_label
_atom_site_aniso_U_11
_atom_site_aniso_U_22
_atom_site_aniso_U_33
_atom_site_aniso_U_23
_atom_site_aniso_U_13
_atom_site_aniso_U_12
Cd 0.00980(13) 0.01321(13) 0.01840(13) 0.00398(8) 0.00145(8) 0.00399(9)
OW 0.0138(11) 0.0215(11) 0.0218(10) 0.0034(9) 0.0034(9) 0.0077(9)
O5 0.0415(17) 0.0473(19) 0.086(2) 0.0481(18) -0.0168(17) -0.0040(15)
O2 0.0168(10) 0.0145(10) 0.0210(9) 0.0073(8) 0.0055(8) 0.0075(8)
O1 0.0125(9) 0.0121(9) 0.0315(11) 0.0069(8) 0.0047(8) 0.0009(8)
O4 0.0126(9) 0.0110(9) 0.0310(10) 0.0047(8) 0.0063(8) 0.0013(8)
O3 0.0141(10) 0.0156(10) 0.0316(11) 0.0049(9) 0.0003(9) 0.0010(9)
O6 0.0291(16) 0.0428(19) 0.111(3) 0.040(2) -0.0319(18) -0.0103(14)
N2 0.0154(12) 0.0350(16) 0.0166(11) 0.0027(11) 0.0020(9) 0.0141(12)
N3 0.0314(17) 0.0244(16) 0.055(2) 0.0181(15) -0.0142(15) -0.0003(13)
N1 0.0155(12) 0.0223(13) 0.0203(11) 0.0061(10) 0.0033(9) 0.0104(10)
C12 0.0181(15) 0.043(2) 0.0209(14) -0.0053(14) -0.0032(12) 0.0157(15)
C13 0.0178(15) 0.044(2) 0.0225(14) -0.0019(14) -0.0001(12) 0.0164(15)
C1 0.0159(13) 0.0098(12) 0.0223(13) 0.0025(10) 0.0071(11) 0.0041(11)
C8 0.0156(14) 0.0160(14) 0.0304(15) 0.0067(12) 0.0021(12) 0.0042(12)
C3 0.0159(13) 0.0126(13) 0.0218(13) 0.0038(11) 0.0069(11) 0.0064(11)
C4 0.0131(13) 0.0140(13) 0.0217(12) 0.0037(11) 0.0039(10) 0.0068(11)
C7 0.0185(15) 0.0168(15) 0.0318(16) 0.0093(13) -0.0021(13) 0.0038(12)
C2 0.0127(13) 0.0098(12) 0.0315(15) 0.0024(11) 0.0071(11) 0.0050(11)
C10 0.0198(15) 0.0265(16) 0.0280(14) 0.0120(13) 0.0120(12) 0.0137(13)
C9 0.0142(13) 0.0249(15) 0.0197(13) 0.0032(12) 0.0024(11) 0.0104(12)
C6 0.0212(15) 0.0125(13) 0.0290(15) 0.0091(12) 0.0048(12) 0.0025(12)
C5 0.0130(13) 0.0124(13) 0.0256(13) 0.0012(11) 0.0065(11) 0.0038(11)
C11 0.0254(16) 0.0394(19) 0.0235(14) 0.0140(14) 0.0126(12) 0.0205(15)

loop_
_atom_type_symbol
_atom_type_description
_atom_type_scat_dispersion_real
_atom_type_scat_dispersion_imag
_atom_type_scat_source
C C 0.0033 0.0016 'International Tables Vol C Tables 4.2.6.8 and 6.1.1.4'
H H 0.0000 0.0000 'International Tables Vol C Tables 4.2.6.8 and 6.1.1.4'
Cd Cd -0.8075 1.2024 'International Tables Vol C Tables 4.2.6.8 and 6.1.1.4'
N N 0.0061 0.0033 'International Tables Vol C Tables 4.2.6.8 and 6.1.1.4'
O O 0.0106 0.0060 'International Tables Vol C Tables 4.2.6.8 and 6.1.1.4'

loop_
_geom_angle_atom_site_label_1
_geom_angle_atom_site_label_2
_geom_angle_atom_site_label_3
_geom_angle
_geom_angle_site_symmetry_1
_geom_angle_site_symmetry_3
N1 Cd O1 124.28(9) . 2_656
N1 Cd O4 148.65(9) . 2_766
O1 Cd O4 86.53(8) 2_656 2_766
N1 Cd O2 88.48(8) . .
O1 Cd O2 100.39(7) 2_656 .
O4 Cd O2 91.56(8) 2_766 .
N1 Cd OW 88.76(8) . .
O1 Cd OW 84.14(8) 2_656 .
O4 Cd OW 88.91(8) 2_766 .
O2 Cd OW 175.46(7) . .
N1 Cd O3 93.91(9) . 2_766
O1 Cd O3 137.59(8) 2_656 2_766
O4 Cd O3 55.05(7) 2_766 2_766
O2 Cd O3 98.11(8) . 2_766
OW Cd O3 78.48(8) . 2_766
N1 Cd C2 121.19(9) . 2_766
O1 Cd C2 112.19(8) 2_656 2_766
O4 Cd C2 27.83(8) 2_766 2_766
O2 Cd C2 96.93(8) . 2_766
OW Cd C2 81.44(9) . 2_766
O3 Cd C2 27.30(8) 2_766 2_766
C1 O2 Cd 117.90(18) . .
C1 O1 Cd 104.90(17) . 2_656
C2 O4 Cd 93.32(17) . 2_766
C2 O3 Cd 88.73(18) . 2_766
C9 N2 C11 107.6(3) . .
C9 N2 C12 125.1(3) . .
C11 N2 C12 127.3(3) . .
O6 N3 O5 123.8(3) . .
O6 N3 C7 117.9(3) . .
O5 N3 C7 118.3(3) . .
C9 N1 C10 106.4(2) . .
C9 N1 Cd 125.3(2) . .
C10 N1 Cd 128.2(2) . .
N2 C12 C13 111.8(3) . .
C13 C13 C12 113.2(4) 2 .
O1 C1 O2 122.4(3) . .
O1 C1 C3 118.7(2) . .
O2 C1 C3 119.0(2) . .
C7 C8 C3 117.9(3) . .
C8 C3 C4 120.1(3) . .
C8 C3 C1 120.1(3) . .
C4 C3 C1 119.8(2) . .
C5 C4 C3 120.7(3) . .
C8 C7 C6 123.4(3) . .
C8 C7 N3 118.2(3) . .
C6 C7 N3 118.4(3) . .
O3 C2 O4 122.6(3) . .
O3 C2 C5 119.1(3) . .
O4 C2 C5 118.3(3) . .
O3 C2 Cd 63.97(16) . 2_766
O4 C2 Cd 58.85(14) . 2_766
C5 C2 Cd 172.44(19) . 2_766
C11 C10 N1 109.0(3) . .
N1 C9 N2 110.6(3) . .
C7 C6 C5 117.6(3) . .
C4 C5 C6 120.3(3) . .
C4 C5 C2 119.8(3) . .
C6 C5 C2 119.8(3) . .
C10 C11 N2 106.3(3) . .

loop_
_geom_bond_atom_site_label_1
_geom_bond_atom_site_label_2
_geom_bond_distance
_geom_bond_site_symmetry_2
Cd N1 2.222(2) .
Cd O1 2.285(2) 2_656
Cd O4 2.334(2) 2_766
Cd O2 2.387(2) .
Cd OW 2.388(2) .
Cd O3 2.447(2) 2_766
Cd C2 2.723(3) 2_766
O5 N3 1.222(4) .
O2 C1 1.265(4) .
O1 C1 1.260(4) .
O1 Cd 2.285(2) 2_656
O4 C2 1.273(4) .
O4 Cd 2.334(2) 2_766
O3 C2 1.249(4) .
O3 Cd 2.447(2) 2_766
O6 N3 1.215(4) .
N2 C9 1.347(4) .
N2 C11 1.369(5) .
N2 C12 1.469(4) .
N3 C7 1.473(4) .
N1 C9 1.328(4) .
N1 C10 1.369(4) .
C12 C13 1.529(4) .
C13 C13 1.513(7) 2
C1 C3 1.501(4) .
C8 C7 1.385(4) .
C8 C3 1.392(4) .
C3 C4 1.395(4) .
C4 C5 1.388(4) .
C7 C6 1.389(4) .
C2 C5 1.508(4) .
C2 Cd 2.723(3) 2_766
C10 C11 1.369(5) .
C6 C5 1.395(4) .
